data_4033928
loop_
_publ_author_name
'Ebule, Rene'
'Mudshinge, Sagar'
'Nantz, Michael H.'
'Mashuta, Mark S.'
'Hammond, Gerald B.'
'Xu, Bo'

_publ_section_title
;
 A 5 + 1 Protic Acid Assisted Aza-Pummerer Approach for Synthesis of
 4-Chloropiperidines from Homoallylic Amines.
;
_journal_issue 6
_journal_name_full 'The Journal of organic chemistry'
_journal_page_first 3249
_journal_page_last 3259
_journal_paper_doi 10.1021/acs.joc.8b03162
_journal_volume 84
_journal_year 2019
_chemical_formula_moiety 'C11 H13 Cl N2 O2'
_chemical_formula_sum 'C11 H13 Cl N2 O2'
_chemical_formula_weight 240.68
_chemical_name_common
; 
 1-(4-nitrophenyl)-4-chloro-piperidine
;
_chemical_name_systematic
; 
 1-(4-nitrophenyl)-4-chloro-piperidine
;
_space_group_IT_number 62
_space_group_name_Hall '-P 2ac 2n'
_space_group_name_H-M_alt 'P n m a'
_symmetry_cell_setting orthorhombic
_symmetry_space_group_name_Hall '-P 2ac 2n'
_symmetry_space_group_name_H-M 'P n m a'
_atom_sites_solution_hydrogens geom
_atom_sites_solution_primary direct
_atom_sites_solution_secondary difmap
_audit_creation_method
;
CrysAlisPro, Oxford Diffraction Ltd.,Version 1.171.33.66 
;
_cell_angle_alpha 90.00
_cell_angle_beta 90.00
_cell_angle_gamma 90.00
_cell_formula_units_Z 4
_cell_length_a 17.2486(2)
_cell_length_b 10.17867(17)
_cell_length_c 6.17147(11)
_cell_measurement_reflns_used 12554
_cell_measurement_temperature 101.95(10)
_cell_measurement_theta_max 33.7450
_cell_measurement_theta_min 3.8430
_cell_volume 1083.51(3)
_computing_cell_refinement '<i>CrysAlis PRO</i> (Agilent, 2010)'
_computing_data_collection '<i>CrysAlis PRO</i> (Agilent, 2010)'
_computing_data_reduction '<i>CrysAlis PRO</i> (Agilent, 2010)'
_computing_molecular_graphics 'ORTEP-3 (Farrugia, 1997) and Mercury (Macrae<i>et al.</i>, 2006)'
_computing_publication_material 'PLATON (Spek, 2009)'
_computing_structure_refinement '<i>SHELXL</i> (Sheldrick, 2008)'
_computing_structure_solution '<i>SHELXS</i> (Sheldrick, 2008)'
_diffrn_ambient_temperature 101.95(10)
_diffrn_detector_area_resol_mean 10.2836
_diffrn_measured_fraction_theta_full 0.999
_diffrn_measured_fraction_theta_max 0.999
_diffrn_measurement_details
;
#__ type_ start__ end____ width___ exp.time_
  1 omega  -82.00  -56.00   1.0000   30.0000
omega____ theta____ kappa____ phi______ frames
    -      -22.7759  -57.0000   30.0000 26

#__ type_ start__ end____ width___ exp.time_
  2 omega  -97.00  -55.00   1.0000   30.0000
omega____ theta____ kappa____ phi______ frames
    -      -22.7759  -57.0000  150.0000 42

#__ type_ start__ end____ width___ exp.time_
  3 omega   -8.00   95.00   1.0000   30.0000
omega____ theta____ kappa____ phi______ frames
    -       23.2446   77.0000 -150.0000 103

#__ type_ start__ end____ width___ exp.time_
  4 omega  -54.00   57.00   1.0000   30.0000
omega____ theta____ kappa____ phi______ frames
    -       23.2446  -77.0000  150.0000 111

#__ type_ start__ end____ width___ exp.time_
  5 omega   65.00   90.00   1.0000   30.0000
omega____ theta____ kappa____ phi______ frames
    -       23.2446   57.0000  -90.0000 25

#__ type_ start__ end____ width___ exp.time_
  6 omega   -5.00   87.00   1.0000   30.0000
omega____ theta____ kappa____ phi______ frames
    -       23.2446   57.0000  120.0000 92

#__ type_ start__ end____ width___ exp.time_
  7 omega  -52.00   51.00   1.0000   30.0000
omega____ theta____ kappa____ phi______ frames
    -      -22.7759   57.0000  -60.0000 103

#__ type_ start__ end____ width___ exp.time_
  8 omega  -52.00   51.00   1.0000   30.0000
omega____ theta____ kappa____ phi______ frames
    -      -22.7759   57.0000   60.0000 103

#__ type_ start__ end____ width___ exp.time_
  9 omega  -10.00  102.00   1.0000   30.0000
omega____ theta____ kappa____ phi______ frames
    -       23.2446   77.0000    0.0000 112

#__ type_ start__ end____ width___ exp.time_
 10 omega  -55.00   14.00   1.0000   30.0000
omega____ theta____ kappa____ phi______ frames
    -       23.2446  -77.0000  -90.0000 69

;
_diffrn_measurement_device_type 'Xcalibur, Ruby, Gemini'
_diffrn_measurement_method '\w scans'
_diffrn_radiation_monochromator graphite
_diffrn_radiation_source 'Enhance (Mo) X-ray Source'
_diffrn_radiation_type 'Mo K\a'
_diffrn_radiation_wavelength 0.71073
_diffrn_reflns_av_R_equivalents 0.0265
_diffrn_reflns_av_sigmaI/netI 0.0110
_diffrn_reflns_limit_h_max 25
_diffrn_reflns_limit_h_min -26
_diffrn_reflns_limit_k_max 15
_diffrn_reflns_limit_k_min -15
_diffrn_reflns_limit_l_max 9
_diffrn_reflns_limit_l_min -9
_diffrn_reflns_number 26127
_diffrn_reflns_theta_full 33.12
_diffrn_reflns_theta_max 33.12
_diffrn_reflns_theta_min 3.51
_exptl_absorpt_coefficient_mu 0.338
_exptl_absorpt_correction_T_max 1.000
_exptl_absorpt_correction_T_min 0.906
_exptl_absorpt_correction_type multi-scan
_exptl_crystal_colour yellow
_exptl_crystal_density_diffrn 1.475
_exptl_crystal_density_method 'not measured'
_exptl_crystal_description plate
_exptl_crystal_F_000 504
_exptl_crystal_size_max 0.39
_exptl_crystal_size_mid 0.38
_exptl_crystal_size_min 0.05
_refine_diff_density_max 0.489
_refine_diff_density_min -0.344
_refine_diff_density_rms 0.051
_refine_ls_extinction_method none
_refine_ls_goodness_of_fit_ref 1.042
_refine_ls_hydrogen_treatment refall
_refine_ls_matrix_type full
_refine_ls_number_parameters 102
_refine_ls_number_reflns 2160
_refine_ls_number_restraints 0
_refine_ls_restrained_S_all 1.042
_refine_ls_R_factor_all 0.0364
_refine_ls_R_factor_gt 0.0320
_refine_ls_shift/su_max 0.001
_refine_ls_shift/su_mean 0.000
_refine_ls_structure_factor_coef Fsqd
_refine_ls_weighting_details 'calc w=1/[\s^2^(Fo^2^)+(0.0214P)^2^+0.5871P] where P=(Fo^2^+2Fc^2^)/3'
_refine_ls_weighting_scheme calc
_refine_ls_wR_factor_gt 0.0722
_refine_ls_wR_factor_ref 0.0746
_reflns_number_gt 1941
_reflns_number_total 2160
_reflns_threshold_expression >2sigma(I)
_cod_data_source_file jo8b03162_si_002.cif
_cod_data_source_block 2n
_cod_original_sg_symbol_Hall '-P 2ac 2n  '
_cod_database_code 4033928
_exptl_absorpt_correction_details
;
(CrysAlisPro SCALE3 ABSPACK, Oxford Diffraction Ltd., 2010) 
;

loop_
_symmetry_equiv_pos_as_xyz
'x, y, z'
'-x+1/2, -y, z+1/2'
'-x, y+1/2, -z'
'x+1/2, -y+1/2, -z+1/2'
'-x, -y, -z'
'x-1/2, y, -z-1/2'
'x, -y-1/2, z'
'-x-1/2, y-1/2, z-1/2'

loop_
_atom_site_label
_atom_site_type_symbol
_atom_site_fract_x
_atom_site_fract_y
_atom_site_fract_z
_atom_site_U_iso_or_equiv
_atom_site_adp_type
_atom_site_occupancy
_atom_site_symmetry_multiplicity
_atom_site_calc_flag
_atom_site_refinement_flags
Cl1 Cl 0.31668(2) 0.2500 0.68444(6) 0.03254(10) Uani 1 2 d S
O1 O -0.04663(4) 0.14366(7) -0.54840(11) 0.02493(14) Uani 1 1 d .
N1 N 0.13826(6) 0.2500 0.31514(17) 0.01810(18) Uani 1 2 d S
N2 N -0.02724(6) 0.2500 -0.46885(17) 0.01767(18) Uani 1 2 d S
C1 C 0.30401(7) 0.2500 0.3903(2) 0.0248(3) Uani 1 2 d S
H1 H 0.3564(11) 0.2500 0.332(3) 0.030 Uiso 1 2 d S
C2 C 0.26038(5) 0.12647(10) 0.32445(16) 0.02372(17) Uani 1 1 d .
H2A H 0.2846(7) 0.0508(13) 0.380(2) 0.028 Uiso 1 1 d .
H2B H 0.2619(8) 0.1218(13) 0.166(2) 0.028 Uiso 1 1 d .
C3 C 0.17606(5) 0.13183(9) 0.39925(15) 0.02092(16) Uani 1 1 d .
H3A H 0.1485(7) 0.0541(13) 0.359(2) 0.025 Uiso 1 1 d .
H3B H 0.1742(7) 0.1354(13) 0.561(2) 0.025 Uiso 1 1 d .
C4 C 0.10191(6) 0.2500 0.11680(18) 0.01492(19) Uani 1 2 d S
C5 C 0.08097(5) 0.13133(8) 0.01255(14) 0.01710(14) Uani 1 1 d .
H5 H 0.0941(7) 0.0499(12) 0.0727(19) 0.021 Uiso 1 1 d .
C6 C 0.03941(5) 0.13132(8) -0.17898(13) 0.01664(14) Uani 1 1 d .
H6 H 0.0262(7) 0.0516(12) -0.244(2) 0.020 Uiso 1 1 d .
C7 C 0.01817(6) 0.2500 -0.27273(18) 0.01510(19) Uani 1 2 d S

loop_
_atom_site_aniso_label
_atom_site_aniso_U_11
_atom_site_aniso_U_22
_atom_site_aniso_U_33
_atom_site_aniso_U_23
_atom_site_aniso_U_13
_atom_site_aniso_U_12
Cl1 0.02247(15) 0.0505(2) 0.02463(16) 0.000 -0.00810(12) 0.000
O1 0.0282(3) 0.0225(3) 0.0241(3) -0.0067(3) -0.0063(3) 0.0005(2)
N1 0.0175(4) 0.0198(4) 0.0169(4) 0.000 -0.0021(3) 0.000
N2 0.0169(4) 0.0203(4) 0.0158(4) 0.000 0.0003(3) 0.000
C1 0.0166(5) 0.0370(7) 0.0209(5) 0.000 0.0033(4) 0.000
C2 0.0231(4) 0.0268(4) 0.0212(4) 0.0006(3) 0.0008(3) 0.0067(3)
C3 0.0205(3) 0.0230(4) 0.0193(4) 0.0053(3) -0.0029(3) -0.0011(3)
C4 0.0132(4) 0.0168(4) 0.0147(4) 0.000 0.0014(3) 0.000
C5 0.0187(3) 0.0144(3) 0.0182(3) 0.0011(3) 0.0001(3) 0.0007(3)
C6 0.0182(3) 0.0146(3) 0.0171(3) -0.0009(3) 0.0009(3) -0.0006(3)
C7 0.0148(4) 0.0163(4) 0.0142(4) 0.000 0.0005(4) 0.000

loop_
_atom_type_symbol
_atom_type_description
_atom_type_scat_dispersion_real
_atom_type_scat_dispersion_imag
_atom_type_scat_source
C C 0.0033 0.0016 'International Tables Vol C Tables 4.2.6.8 and 6.1.1.4'
H H 0.0000 0.0000 'International Tables Vol C Tables 4.2.6.8 and 6.1.1.4'
N N 0.0061 0.0033 'International Tables Vol C Tables 4.2.6.8 and 6.1.1.4'
O O 0.0106 0.0060 'International Tables Vol C Tables 4.2.6.8 and 6.1.1.4'
Cl Cl 0.1484 0.1585 'International Tables Vol C Tables 4.2.6.8 and 6.1.1.4'

loop_
_geom_angle_atom_site_label_1
_geom_angle_atom_site_label_2
_geom_angle_atom_site_label_3
_geom_angle
_geom_angle_site_symmetry_1
_geom_angle_site_symmetry_3
C4 N1 C3 121.26(5) . 7_565
C4 N1 C3 121.26(5) . .
C3 N1 C3 110.57(10) 7_565 .
O1 N2 O1 122.48(10) . 7_565
O1 N2 C7 118.75(5) . .
O1 N2 C7 118.75(5) 7_565 .
C2 C1 C2 111.56(11) 7_565 .
C2 C1 Cl1 108.93(7) 7_565 .
C2 C1 Cl1 108.93(7) . .
C2 C1 H1 111.2(5) 7_565 .
C2 C1 H1 111.2(5) . .
Cl1 C1 H1 104.8(11) . .
C1 C2 C3 111.16(8) . .
C1 C2 H2A 111.1(8) . .
C3 C2 H2A 110.0(8) . .
C1 C2 H2B 107.1(8) . .
C3 C2 H2B 109.2(8) . .
H2A C2 H2B 108.2(11) . .
N1 C3 C2 110.27(8) . .
N1 C3 H3A 111.6(8) . .
C2 C3 H3A 111.5(8) . .
N1 C3 H3B 108.1(8) . .
C2 C3 H3B 109.5(7) . .
H3A C3 H3B 105.7(10) . .
N1 C4 C5 121.39(5) . .
N1 C4 C5 121.39(5) . 7_565
C5 C4 C5 117.16(10) . 7_565
C6 C5 C4 121.40(8) . .
C6 C5 H5 117.7(7) . .
C4 C5 H5 120.9(7) . .
C5 C6 C7 119.54(8) . .
C5 C6 H6 119.7(7) . .
C7 C6 H6 120.7(7) . .
C6 C7 C6 120.90(10) 7_565 .
C6 C7 N2 119.55(5) 7_565 .
C6 C7 N2 119.55(5) . .

loop_
_geom_bond_atom_site_label_1
_geom_bond_atom_site_label_2
_geom_bond_distance
_geom_bond_site_symmetry_2
Cl1 C1 1.8285(14) .
O1 N2 1.2347(8) .
N1 C4 1.3753(15) .
N1 C3 1.4632(11) 7_565
N1 C3 1.4632(11) .
N2 O1 1.2347(8) 7_565
N2 C7 1.4417(15) .
C1 C2 1.5206(13) 7_565
C1 C2 1.5206(13) .
C1 H1 0.972(19) .
C2 C3 1.5270(13) .
C2 H2A 0.941(13) .
C2 H2B 0.977(13) .
C3 H3A 0.955(13) .
C3 H3B 0.998(13) .
C4 C5 1.4155(10) .
C4 C5 1.4155(10) 7_565
C5 C6 1.3824(11) .
C5 H5 0.936(12) .
C6 C7 1.3886(10) .
C6 H6 0.935(12) .
C7 C6 1.3885(10) 7_565

loop_
_geom_torsion_atom_site_label_1
_geom_torsion_atom_site_label_2
_geom_torsion_atom_site_label_3
_geom_torsion_atom_site_label_4
_geom_torsion
_geom_torsion_site_symmetry_1
_geom_torsion_site_symmetry_4
C2 C1 C2 C3 -50.40(13) 7_565 .
Cl1 C1 C2 C3 69.88(9) . .
C4 N1 C3 C2 88.96(11) . .
C3 N1 C3 C2 -62.21(12) 7_565 .
C1 C2 C3 N1 55.97(11) . .
C3 N1 C4 C5 165.40(9) 7_565 .
C3 N1 C4 C5 17.28(15) . .
C3 N1 C4 C5 -17.28(15) 7_565 7_565
C3 N1 C4 C5 -165.40(9) . 7_565
N1 C4 C5 C6 175.18(9) . .
C5 C4 C5 C6 -2.25(15) 7_565 .
C4 C5 C6 C7 0.55(13) . .
C5 C6 C7 C6 1.26(16) . 7_565
C5 C6 C7 N2 -178.08(9) . .
O1 N2 C7 C6 -178.93(9) . 7_565
O1 N2 C7 C6 -0.42(15) 7_565 7_565
O1 N2 C7 C6 0.42(15) . .
O1 N2 C7 C6 178.93(9) 7_565 .
